data_1564034
loop_
_publ_author_name
'Mukherjee, Jhumpa'
'Sengupta, Arunava'
'Mukherjee, Rabindranath'

_publ_section_title
;
 Five-coordinate [(L2)2CuII(X)]z+ (X&#x00A0;=&#x00A0;H2O,
 z&#x00A0;=&#x00A0;2; X&#x00A0;=&#x00A0;N3&#x2212;, SCN&#x2212;,
 NO2&#x2212;, MeCO2&#x2212;, Cl&#x2212;, Br&#x2212;, z&#x00A0;=&#x00A0;1;
 L2&#x00A0;=&#x00A0;1-benzyl-[3-(2-pyridyl)]pyrazole) complexes:
 Structural index, EPR and redox potential correlations
;
_journal_name_full 'Inorganica Chimica Acta'
_journal_page_first 119899
_journal_paper_doi 10.1016/j.ica.2020.119899
_journal_volume 513
_journal_year 2020
_chemical_formula_moiety 'C31 H26 Cu N7 S, Cl O4'
_chemical_formula_sum 'C31 H26 Cl Cu N7 O4 S'
_chemical_formula_weight 691.64
_space_group_crystal_system triclinic
_space_group_IT_number 2
_space_group_name_Hall '-P 1'
_space_group_name_H-M_alt 'P -1'
_atom_sites_solution_hydrogens geom
_cell_angle_alpha 68.748(12)
_cell_angle_beta 75.089(14)
_cell_angle_gamma 68.320(13)
_cell_formula_units_Z 2
_cell_length_a 10.318(5)
_cell_length_b 13.704(6)
_cell_length_c 14.428(7)
_cell_measurement_reflns_used 3717
_cell_measurement_temperature 273(2)
_cell_measurement_theta_max 25.023
_cell_measurement_theta_min 2.146
_cell_volume 1748.8(14)
_computing_cell_refinement 'SAINT V8.38A (?, 2016)'
_computing_data_collection 'Siemens P4 diffractometer'
_computing_data_reduction 'SAINT V8.38A (?, 2016)'
_computing_molecular_graphics 'Olex2 1.3 (Dolomanov et al., 2009)'
_computing_publication_material 'Olex2 1.3 (Dolomanov et al., 2009)'
_computing_structure_refinement 'ShelXL (Sheldrick, 2015)'
_computing_structure_solution 'ShelXT (Sheldrick, 2015)'
_diffrn_ambient_temperature 273.15
_diffrn_measured_fraction_theta_full 0.998
_diffrn_measured_fraction_theta_max 0.998
_diffrn_measurement_device_type 'Bruker APEX-II CCD'
_diffrn_measurement_method '\f and \w scans'
_diffrn_radiation_type MoK\a
_diffrn_radiation_wavelength 0.71073
_diffrn_reflns_av_R_equivalents 0.1240
_diffrn_reflns_av_unetI/netI 0.1363
_diffrn_reflns_Laue_measured_fraction_full 0.998
_diffrn_reflns_Laue_measured_fraction_max 0.998
_diffrn_reflns_limit_h_max 12
_diffrn_reflns_limit_h_min -12
_diffrn_reflns_limit_k_max 16
_diffrn_reflns_limit_k_min -16
_diffrn_reflns_limit_l_max 17
_diffrn_reflns_limit_l_min -17
_diffrn_reflns_number 20532
_diffrn_reflns_point_group_measured_fraction_full 0.998
_diffrn_reflns_point_group_measured_fraction_max 0.998
_diffrn_reflns_theta_full 25.023
_diffrn_reflns_theta_max 25.023
_diffrn_reflns_theta_min 2.146
_exptl_absorpt_coefficient_mu 0.804
_exptl_absorpt_correction_T_max 0.7457
_exptl_absorpt_correction_T_min 0.4123
_exptl_absorpt_correction_type empirical
_exptl_absorpt_process_details
;
SADABS-2016/2 (Bruker,2016/2) was used for absorption correction.
wR2(int) was 0.1088 before and 0.0556 after correction.
The Ratio of minimum to maximum transmission is 0.8793.
The \l/2 correction factor is Not present.
;
_exptl_crystal_colour green
_exptl_crystal_density_diffrn 1.313
_exptl_crystal_density_method 'not measured'
_exptl_crystal_description block
_exptl_crystal_F_000 710
_exptl_crystal_size_max 0.2
_exptl_crystal_size_mid 0.1
_exptl_crystal_size_min 0.05
_refine_diff_density_max 0.933
_refine_diff_density_min -0.399
_refine_diff_density_rms 0.101
_refine_ls_extinction_coef .
_refine_ls_extinction_method none
_refine_ls_goodness_of_fit_ref 1.006
_refine_ls_hydrogen_treatment constr
_refine_ls_matrix_type full
_refine_ls_number_parameters 406
_refine_ls_number_reflns 6178
_refine_ls_number_restraints 0
_refine_ls_restrained_S_all 1.006
_refine_ls_R_factor_all 0.1373
_refine_ls_R_factor_gt 0.0822
_refine_ls_shift/su_max 0.000
_refine_ls_shift/su_mean 0.000
_refine_ls_structure_factor_coef Fsqd
_refine_ls_weighting_details 'w=1/[\s^2^(Fo^2^)+(0.1152P)^2^] where P=(Fo^2^+2Fc^2^)/3'
_refine_ls_weighting_scheme calc
_refine_ls_wR_factor_gt 0.1995
_refine_ls_wR_factor_ref 0.2291
_reflns_Friedel_coverage 0.000
_reflns_Friedel_fraction_full .
_reflns_Friedel_fraction_max .
_reflns_number_gt 3649
_reflns_number_total 6178
_reflns_threshold_expression 'I > 2\s(I)'
_cod_data_source_file 1.cif
_cod_data_source_block 3
_cod_original_cell_volume 1748.9(14)
_cod_database_code 1564034
_shelx_space_group_comment
;
The symmetry employed for this shelxl refinement is uniquely defined
by the following loop, which should always be used as a source of
symmetry information in preference to the above space-group names.
They are only intended as comments.
;
_shelx_estimated_absorpt_t_max 0.746
_shelx_estimated_absorpt_t_min 0.412
_olex2_refinement_description
;
1. Fixed Uiso
 At 1.2 times of:
  All C(H) groups, All C(H,H) groups
2.a Secondary CH2 refined with riding coordinates:
 C9(H9A,H9B), C24(H24A,H24B)
2.b Aromatic/amide H refined with riding coordinates:
 C19(H19), C8(H8), C30(H30), C16(H16), C23(H23), C18(H18), C1(H1), C17(H17),
 C7(H7), C22(H22), C4(H4), C29(H29), C28(H28), C3(H3), C11(H11), C15(H15),
 C27(H27), C26(H26), C2(H2), C13(H13), C14(H14), C12(H12)
;
_smtbx_masks_void_probe_radius 1.2
_smtbx_masks_void_truncation_radius 1.2

loop_
_space_group_symop_operation_xyz
'x, y, z'
'-x, -y, -z'

loop_
_atom_site_label
_atom_site_type_symbol
_atom_site_fract_x
_atom_site_fract_y
_atom_site_fract_z
_atom_site_U_iso_or_equiv
_atom_site_adp_type
_atom_site_occupancy
_atom_site_site_symmetry_order
_atom_site_calc_flag
_atom_site_refinement_flags_posn
_atom_site_refinement_flags_adp
_atom_site_refinement_flags_occupancy
_atom_site_disorder_assembly
_atom_site_disorder_group
Cu1 Cu 0.32193(8) 0.11579(6) 0.83418(5) 0.0390(3) Uani 1 1 d . . . . .
Cl1 Cl 0.1406(2) 0.75295(13) 0.64763(15) 0.0583(6) Uani 1 1 d . . . . .
S1 S 0.4763(2) -0.20504(14) 1.10042(14) 0.0541(5) Uani 1 1 d . . . . .
O2 O 0.0743(5) 0.8636(3) 0.5890(4) 0.0581(14) Uani 1 1 d . . . . .
N4 N 0.4996(6) 0.0645(4) 0.7456(4) 0.0392(13) Uani 1 1 d . . . . .
N5 N 0.3319(6) 0.2632(4) 0.7287(4) 0.0376(13) Uani 1 1 d . . . . .
N1 N 0.1425(6) 0.1659(4) 0.9251(4) 0.0428(14) Uani 1 1 d . . . . .
N2 N 0.1654(6) 0.0831(4) 0.7770(4) 0.0396(13) Uani 1 1 d . . . . .
N6 N 0.2617(6) 0.3747(4) 0.7054(4) 0.0417(14) Uani 1 1 d . . . . .
N3 N 0.1431(7) 0.0448(4) 0.7095(4) 0.0472(15) Uani 1 1 d . . . . .
N7 N 0.3738(6) -0.0211(5) 0.9439(4) 0.0512(15) Uani 1 1 d . . . . .
O1 O 0.0385(6) 0.7056(4) 0.7198(4) 0.0776(17) Uani 1 1 d . . . . .
O4 O 0.2113(7) 0.6880(4) 0.5795(4) 0.095(2) Uani 1 1 d . . . . .
C5 C 0.0263(8) 0.1438(5) 0.9196(5) 0.0408(17) Uani 1 1 d . . . . .
C6 C 0.0382(8) 0.1064(5) 0.8331(5) 0.0438(17) Uani 1 1 d . . . . .
C21 C 0.4487(7) 0.2526(5) 0.6625(5) 0.0358(15) Uani 1 1 d . . . . .
C20 C 0.5468(7) 0.1422(5) 0.6721(5) 0.0372(16) Uani 1 1 d . . . . .
C19 C 0.6734(7) 0.1207(5) 0.6103(5) 0.0443(17) Uani 1 1 d . . . . .
H19 H 0.704066 0.177467 0.562246 0.053 Uiso 1 1 calc R U . . .
C31 C 0.4179(7) -0.0984(5) 1.0107(5) 0.0404(16) Uani 1 1 d . . . . .
O3 O 0.2416(7) 0.7560(5) 0.6994(5) 0.099(2) Uani 1 1 d . . . . .
C8 C 0.0084(8) 0.0444(6) 0.7214(6) 0.059(2) Uani 1 1 d . . . . .
H8 H -0.028950 0.022841 0.682569 0.071 Uiso 1 1 calc R U . . .
C30 C -0.0004(8) 0.3902(5) 0.6485(5) 0.0516(19) Uani 1 1 d . . . . .
H30 H 0.078839 0.387650 0.599790 0.062 Uiso 1 1 calc R U . . .
C16 C 0.5814(8) -0.0427(5) 0.7563(5) 0.055(2) Uani 1 1 d . . . . .
H16 H 0.551775 -0.098716 0.806681 0.066 Uiso 1 1 calc R U . . .
C23 C 0.3336(8) 0.4298(5) 0.6263(6) 0.056(2) Uani 1 1 d . . . . .
H23 H 0.306079 0.505615 0.596872 0.067 Uiso 1 1 calc R U . . .
C18 C 0.7539(8) 0.0114(6) 0.6219(5) 0.0515(19) Uani 1 1 d . . . . .
H18 H 0.839422 -0.007224 0.581086 0.062 Uiso 1 1 calc R U . . .
C10 C 0.2701(9) 0.1213(5) 0.5421(5) 0.0482(19) Uani 1 1 d . . . . .
C1 C 0.1397(8) 0.2014(5) 1.0007(5) 0.0524(19) Uani 1 1 d . . . . .
H1 H 0.218766 0.216197 1.004703 0.063 Uiso 1 1 calc R U . . .
C25 C 0.0016(8) 0.4047(4) 0.7384(5) 0.0434(18) Uani 1 1 d . . . . .
C17 C 0.7032(7) -0.0684(6) 0.6956(5) 0.0498(19) Uani 1 1 d . . . . .
H17 H 0.754659 -0.142080 0.703525 0.060 Uiso 1 1 calc R U . . .
C7 C -0.0614(8) 0.0825(5) 0.8023(6) 0.0524(19) Uani 1 1 d . . . . .
H7 H -0.155156 0.090611 0.830613 0.063 Uiso 1 1 calc R U . . .
C9 C 0.2542(8) 0.0215(5) 0.6280(5) 0.0489(19) Uani 1 1 d . . . . .
H9A H 0.235731 -0.027620 0.602205 0.059 Uiso 1 1 calc R U . . .
H9B H 0.342835 -0.016819 0.654689 0.059 Uiso 1 1 calc R U . . .
C22 C 0.4547(8) 0.3566(5) 0.5953(6) 0.0536(19) Uani 1 1 d . . . . .
H22 H 0.524916 0.371690 0.542250 0.064 Uiso 1 1 calc R U . . .
C24 C 0.1261(8) 0.4209(5) 0.7607(5) 0.052(2) Uani 1 1 d . . . . .
H24A H 0.109629 0.499101 0.745565 0.063 Uiso 1 1 calc R U . . .
H24B H 0.131415 0.387700 0.832077 0.063 Uiso 1 1 calc R U . . .
C4 C -0.0914(8) 0.1593(5) 0.9902(5) 0.0529(19) Uani 1 1 d . . . . .
H4 H -0.170678 0.144942 0.985973 0.063 Uiso 1 1 calc R U . . .
C29 C -0.1203(10) 0.3793(6) 0.6307(7) 0.066(2) Uani 1 1 d . . . . .
H29 H -0.121424 0.369348 0.570456 0.079 Uiso 1 1 calc R U . . .
C28 C -0.2372(10) 0.3834(6) 0.7035(8) 0.071(3) Uani 1 1 d . . . . .
H28 H -0.317707 0.376494 0.692147 0.085 Uiso 1 1 calc R U . . .
C3 C -0.0914(9) 0.1956(6) 1.0664(6) 0.062(2) Uani 1 1 d . . . . .
H3 H -0.170467 0.206073 1.114693 0.074 Uiso 1 1 calc R U . . .
C11 C 0.1532(9) 0.2033(5) 0.5020(5) 0.064(2) Uani 1 1 d . . . . .
H11 H 0.064050 0.195129 0.527303 0.077 Uiso 1 1 calc R U . . .
C15 C 0.3993(10) 0.1349(6) 0.5020(5) 0.056(2) Uani 1 1 d . . . . .
H15 H 0.479062 0.081656 0.527666 0.068 Uiso 1 1 calc R U . . .
C27 C -0.2360(10) 0.3977(6) 0.7931(7) 0.072(2) Uani 1 1 d . . . . .
H27 H -0.315122 0.399821 0.841978 0.087 Uiso 1 1 calc R U . . .
C26 C -0.1174(9) 0.4089(5) 0.8103(6) 0.059(2) Uani 1 1 d . . . . .
H26 H -0.117334 0.419346 0.870439 0.071 Uiso 1 1 calc R U . . .
C2 C 0.0263(10) 0.2164(6) 1.0713(6) 0.064(2) Uani 1 1 d . . . . .
H2 H 0.027743 0.240904 1.123135 0.077 Uiso 1 1 calc R U . . .
C13 C 0.2972(14) 0.3061(6) 0.3868(6) 0.086(3) Uani 1 1 d . . . . .
H13 H 0.305286 0.368617 0.334302 0.104 Uiso 1 1 calc R U . . .
C14 C 0.4134(11) 0.2300(7) 0.4210(6) 0.078(3) Uani 1 1 d . . . . .
H14 H 0.501678 0.238706 0.392703 0.094 Uiso 1 1 calc R U . . .
C12 C 0.1667(12) 0.2947(7) 0.4268(7) 0.078(3) Uani 1 1 d . . . . .
H12 H 0.087136 0.349717 0.402469 0.094 Uiso 1 1 calc R U . . .

loop_
_atom_site_aniso_label
_atom_site_aniso_U_11
_atom_site_aniso_U_22
_atom_site_aniso_U_33
_atom_site_aniso_U_23
_atom_site_aniso_U_13
_atom_site_aniso_U_12
Cu1 0.0609(6) 0.0203(4) 0.0310(5) -0.0044(3) -0.0181(4) -0.0026(3)
Cl1 0.0782(14) 0.0283(9) 0.0593(12) -0.0189(8) -0.0022(11) -0.0056(9)
S1 0.0807(14) 0.0346(9) 0.0431(11) 0.0019(8) -0.0265(10) -0.0149(9)
O2 0.063(3) 0.027(2) 0.076(4) -0.020(2) -0.014(3) 0.002(2)
N4 0.056(4) 0.026(3) 0.041(3) -0.010(2) -0.025(3) -0.007(3)
N5 0.054(4) 0.021(3) 0.036(3) -0.007(2) -0.024(3) 0.000(2)
N1 0.067(4) 0.027(3) 0.030(3) -0.006(2) -0.013(3) -0.007(3)
N2 0.061(4) 0.023(3) 0.037(3) -0.008(2) -0.020(3) -0.008(3)
N6 0.055(4) 0.022(3) 0.047(4) -0.012(2) -0.011(3) -0.005(3)
N3 0.067(4) 0.027(3) 0.050(4) -0.015(3) -0.022(3) -0.003(3)
N7 0.058(4) 0.045(3) 0.044(4) -0.003(3) -0.025(3) -0.008(3)
O1 0.120(5) 0.049(3) 0.067(4) -0.030(3) 0.014(3) -0.035(3)
O4 0.144(6) 0.032(3) 0.076(4) -0.025(3) 0.024(4) -0.008(3)
C5 0.058(5) 0.022(3) 0.042(4) -0.006(3) -0.020(4) -0.006(3)
C6 0.059(5) 0.021(3) 0.049(4) -0.003(3) -0.024(4) -0.005(3)
C21 0.045(4) 0.029(3) 0.033(4) -0.011(3) -0.011(3) -0.006(3)
C20 0.048(4) 0.027(3) 0.040(4) -0.014(3) -0.018(3) -0.003(3)
C19 0.052(4) 0.036(4) 0.043(4) -0.015(3) -0.011(3) -0.007(3)
C31 0.048(4) 0.033(4) 0.044(4) -0.017(3) 0.003(3) -0.018(3)
O3 0.110(5) 0.079(4) 0.101(5) -0.003(4) -0.044(4) -0.025(4)
C8 0.060(5) 0.053(5) 0.076(6) -0.033(4) -0.022(4) -0.011(4)
C30 0.065(5) 0.026(3) 0.054(5) -0.013(3) -0.015(4) 0.004(3)
C16 0.080(6) 0.030(4) 0.049(5) -0.019(3) -0.033(4) 0.012(4)
C23 0.068(5) 0.028(4) 0.069(5) -0.007(4) -0.010(4) -0.017(4)
C18 0.056(5) 0.058(5) 0.046(5) -0.031(4) -0.015(4) -0.003(4)
C10 0.080(6) 0.028(3) 0.038(4) -0.016(3) -0.026(4) -0.001(4)
C1 0.071(5) 0.045(4) 0.039(4) -0.015(3) -0.009(4) -0.011(4)
C25 0.065(5) 0.010(3) 0.048(4) -0.004(3) -0.022(4) 0.000(3)
C17 0.053(5) 0.036(4) 0.060(5) -0.030(4) -0.023(4) 0.012(3)
C7 0.060(5) 0.033(4) 0.068(5) -0.018(4) -0.014(4) -0.013(3)
C9 0.070(5) 0.026(3) 0.057(5) -0.019(3) -0.024(4) -0.006(3)
C22 0.055(5) 0.032(4) 0.062(5) -0.006(3) -0.009(4) -0.009(3)
C24 0.075(5) 0.023(3) 0.045(4) -0.009(3) -0.010(4) 0.001(3)
C4 0.068(5) 0.032(4) 0.049(5) -0.009(3) -0.009(4) -0.009(3)
C29 0.086(7) 0.041(4) 0.082(6) -0.026(4) -0.041(6) -0.004(4)
C28 0.073(6) 0.032(4) 0.109(8) -0.019(5) -0.034(6) -0.005(4)
C3 0.076(6) 0.048(5) 0.056(5) -0.017(4) -0.004(4) -0.014(4)
C11 0.109(7) 0.028(4) 0.045(5) -0.013(3) -0.037(4) 0.009(4)
C15 0.092(6) 0.038(4) 0.047(5) -0.013(3) -0.029(4) -0.015(4)
C27 0.073(6) 0.049(5) 0.075(7) -0.006(4) -0.012(5) -0.007(4)
C26 0.074(6) 0.030(4) 0.059(5) -0.003(3) -0.017(5) -0.005(4)
C2 0.091(7) 0.053(5) 0.047(5) -0.019(4) -0.014(5) -0.014(5)
C13 0.180(11) 0.025(4) 0.043(5) -0.007(4) -0.043(7) -0.004(6)
C14 0.135(8) 0.068(6) 0.048(5) -0.020(5) -0.011(5) -0.050(6)
C12 0.119(8) 0.048(5) 0.051(6) -0.027(4) -0.030(5) 0.017(5)

loop_
_atom_type_symbol
_atom_type_description
_atom_type_scat_dispersion_real
_atom_type_scat_dispersion_imag
_atom_type_scat_source
C C 0.0033 0.0016 'International Tables Vol C Tables 4.2.6.8 and 6.1.1.4'
H H 0.0000 0.0000 'International Tables Vol C Tables 4.2.6.8 and 6.1.1.4'
Cl Cl 0.1484 0.1585 'International Tables Vol C Tables 4.2.6.8 and 6.1.1.4'
Cu Cu 0.3201 1.2651 'International Tables Vol C Tables 4.2.6.8 and 6.1.1.4'
N N 0.0061 0.0033 'International Tables Vol C Tables 4.2.6.8 and 6.1.1.4'
O O 0.0106 0.0060 'International Tables Vol C Tables 4.2.6.8 and 6.1.1.4'
S S 0.1246 0.1234 'International Tables Vol C Tables 4.2.6.8 and 6.1.1.4'

loop_
_geom_angle_atom_site_label_1
_geom_angle_atom_site_label_2
_geom_angle_atom_site_label_3
_geom_angle
_geom_angle_site_symmetry_1
_geom_angle_site_symmetry_3
N4 Cu1 N5 79.4(2) . .
N4 Cu1 N1 179.3(2) . .
N4 Cu1 N2 101.9(2) . .
N5 Cu1 N2 99.81(18) . .
N1 Cu1 N5 101.3(2) . .
N1 Cu1 N2 78.2(2) . .
N7 Cu1 N4 91.4(2) . .
N7 Cu1 N5 159.4(2) . .
N7 Cu1 N1 87.9(2) . .
N7 Cu1 N2 100.1(2) . .
O2 Cl1 O3 108.6(3) . .
O1 Cl1 O2 111.3(3) . .
O1 Cl1 O4 109.3(3) . .
O1 Cl1 O3 109.5(4) . .
O4 Cl1 O2 107.8(3) . .
O4 Cl1 O3 110.3(4) . .
C20 N4 Cu1 116.9(4) . .
C20 N4 C16 117.1(6) . .
C16 N4 Cu1 125.9(5) . .
N6 N5 Cu1 141.5(4) . .
C21 N5 Cu1 112.8(4) . .
C21 N5 N6 105.5(5) . .
C5 N1 Cu1 117.6(4) . .
C1 N1 Cu1 122.5(5) . .
C1 N1 C5 118.8(6) . .
N3 N2 Cu1 146.5(5) . .
C6 N2 Cu1 110.5(4) . .
C6 N2 N3 102.9(5) . .
N5 N6 C24 122.7(5) . .
C23 N6 N5 110.4(5) . .
C23 N6 C24 126.9(5) . .
N2 N3 C9 119.5(6) . .
C8 N3 N2 113.4(6) . .
C8 N3 C9 126.7(6) . .
C31 N7 Cu1 171.5(6) . .
N1 C5 C6 115.1(6) . .
N1 C5 C4 120.2(6) . .
C4 C5 C6 124.6(7) . .
N2 C6 C5 117.5(6) . .
N2 C6 C7 112.3(6) . .
C7 C6 C5 130.0(7) . .
N5 C21 C20 117.4(6) . .
N5 C21 C22 110.8(5) . .
C22 C21 C20 131.8(6) . .
N4 C20 C21 113.0(6) . .
N4 C20 C19 123.9(6) . .
C19 C20 C21 123.1(6) . .
C20 C19 H19 121.0 . .
C20 C19 C18 118.0(7) . .
C18 C19 H19 121.0 . .
N7 C31 S1 178.6(6) . .
N3 C8 H8 127.0 . .
N3 C8 C7 106.0(7) . .
C7 C8 H8 127.0 . .
C25 C30 H30 119.7 . .
C25 C30 C29 120.5(7) . .
C29 C30 H30 119.7 . .
N4 C16 H16 119.3 . .
C17 C16 N4 121.4(7) . .
C17 C16 H16 119.3 . .
N6 C23 H23 125.5 . .
N6 C23 C22 109.0(6) . .
C22 C23 H23 125.5 . .
C19 C18 H18 121.0 . .
C17 C18 C19 117.9(7) . .
C17 C18 H18 121.0 . .
C11 C10 C9 121.2(8) . .
C15 C10 C9 121.0(6) . .
C15 C10 C11 117.8(7) . .
N1 C1 H1 118.9 . .
N1 C1 C2 122.2(8) . .
C2 C1 H1 118.9 . .
C30 C25 C24 123.1(7) . .
C26 C25 C30 119.2(7) . .
C26 C25 C24 117.7(7) . .
C16 C17 C18 121.7(6) . .
C16 C17 H17 119.2 . .
C18 C17 H17 119.2 . .
C6 C7 H7 127.3 . .
C8 C7 C6 105.4(7) . .
C8 C7 H7 127.3 . .
N3 C9 C10 114.7(5) . .
N3 C9 H9A 108.6 . .
N3 C9 H9B 108.6 . .
C10 C9 H9A 108.6 . .
C10 C9 H9B 108.6 . .
H9A C9 H9B 107.6 . .
C21 C22 H22 127.8 . .
C23 C22 C21 104.4(6) . .
C23 C22 H22 127.8 . .
N6 C24 C25 114.9(6) . .
N6 C24 H24A 108.5 . .
N6 C24 H24B 108.5 . .
C25 C24 H24A 108.5 . .
C25 C24 H24B 108.5 . .
H24A C24 H24B 107.5 . .
C5 C4 H4 120.1 . .
C3 C4 C5 119.7(8) . .
C3 C4 H4 120.1 . .
C30 C29 H29 120.4 . .
C28 C29 C30 119.1(8) . .
C28 C29 H29 120.4 . .
C29 C28 H28 119.7 . .
C27 C28 C29 120.7(9) . .
C27 C28 H28 119.7 . .
C4 C3 H3 120.4 . .
C4 C3 C2 119.3(8) . .
C2 C3 H3 120.4 . .
C10 C11 H11 119.4 . .
C12 C11 C10 121.3(9) . .
C12 C11 H11 119.4 . .
C10 C15 H15 119.7 . .
C10 C15 C14 120.7(8) . .
C14 C15 H15 119.7 . .
C28 C27 H27 120.0 . .
C26 C27 C28 120.0(9) . .
C26 C27 H27 120.0 . .
C25 C26 H26 119.8 . .
C27 C26 C25 120.4(8) . .
C27 C26 H26 119.8 . .
C1 C2 C3 119.8(8) . .
C1 C2 H2 120.1 . .
C3 C2 H2 120.1 . .
C14 C13 H13 119.1 . .
C14 C13 C12 121.7(9) . .
C12 C13 H13 119.1 . .
C15 C14 H14 120.7 . .
C13 C14 C15 118.5(10) . .
C13 C14 H14 120.7 . .
C11 C12 C13 119.9(8) . .
C11 C12 H12 120.0 . .
C13 C12 H12 120.0 . .

loop_
_geom_bond_atom_site_label_1
_geom_bond_atom_site_label_2
_geom_bond_distance
_geom_bond_site_symmetry_2
Cu1 N4 1.995(6) .
Cu1 N5 2.062(5) .
Cu1 N1 2.021(6) .
Cu1 N2 2.231(5) .
Cu1 N7 1.963(5) .
Cl1 O2 1.444(4) .
Cl1 O1 1.437(6) .
Cl1 O4 1.442(5) .
Cl1 O3 1.449(6) .
S1 C31 1.598(7) .
N4 C20 1.341(8) .
N4 C16 1.371(7) .
N5 N6 1.382(6) .
N5 C21 1.328(8) .
N1 C5 1.367(8) .
N1 C1 1.336(8) .
N2 N3 1.361(7) .
N2 C6 1.346(8) .
N6 C23 1.332(8) .
N6 C24 1.460(8) .
N3 C8 1.357(9) .
N3 C9 1.452(8) .
N7 C31 1.178(8) .
C5 C6 1.476(9) .
C5 C4 1.374(9) .
C6 C7 1.396(9) .
C21 C20 1.456(8) .
C21 C22 1.417(8) .
C20 C19 1.376(9) .
C19 H19 0.9300 .
C19 C18 1.390(9) .
C8 H8 0.9300 .
C8 C7 1.373(10) .
C30 H30 0.9300 .
C30 C25 1.387(9) .
C30 C29 1.396(10) .
C16 H16 0.9300 .
C16 C17 1.343(9) .
C23 H23 0.9300 .
C23 C22 1.371(9) .
C18 H18 0.9300 .
C18 C17 1.377(10) .
C10 C9 1.504(9) .
C10 C11 1.393(9) .
C10 C15 1.362(10) .
C1 H1 0.9300 .
C1 C2 1.345(10) .
C25 C24 1.509(9) .
C25 C26 1.387(10) .
C17 H17 0.9300 .
C7 H7 0.9300 .
C9 H9A 0.9700 .
C9 H9B 0.9700 .
C22 H22 0.9300 .
C24 H24A 0.9700 .
C24 H24B 0.9700 .
C4 H4 0.9300 .
C4 C3 1.361(10) .
C29 H29 0.9300 .
C29 C28 1.380(11) .
C28 H28 0.9300 .
C28 C27 1.380(12) .
C3 H3 0.9300 .
C3 C2 1.369(10) .
C11 H11 0.9300 .
C11 C12 1.353(11) .
C15 H15 0.9300 .
C15 C14 1.426(10) .
C27 H27 0.9300 .
C27 C26 1.379(11) .
C26 H26 0.9300 .
C2 H2 0.9300 .
C13 H13 0.9300 .
C13 C14 1.333(12) .
C13 C12 1.364(13) .
C14 H14 0.9300 .
C12 H12 0.9300 .

loop_
_geom_torsion_atom_site_label_1
_geom_torsion_atom_site_label_2
_geom_torsion_atom_site_label_3
_geom_torsion_atom_site_label_4
_geom_torsion
_geom_torsion_site_symmetry_1
_geom_torsion_site_symmetry_2
_geom_torsion_site_symmetry_3
_geom_torsion_site_symmetry_4
Cu1 N4 C20 C21 -6.9(6) . . . .
Cu1 N4 C20 C19 174.3(5) . . . .
Cu1 N4 C16 C17 -176.6(5) . . . .
Cu1 N5 N6 C23 174.9(5) . . . .
Cu1 N5 N6 C24 -6.5(9) . . . .
Cu1 N5 C21 C20 1.6(7) . . . .
Cu1 N5 C21 C22 -176.6(4) . . . .
Cu1 N1 C5 C6 -12.1(6) . . . .
Cu1 N1 C5 C4 169.3(4) . . . .
Cu1 N1 C1 C2 -168.2(5) . . . .
Cu1 N2 N3 C8 176.9(5) . . . .
Cu1 N2 N3 C9 -10.1(10) . . . .
Cu1 N2 C6 C5 -1.8(6) . . . .
Cu1 N2 C6 C7 -177.4(4) . . . .
N4 C20 C19 C18 3.1(9) . . . .
N4 C16 C17 C18 2.0(10) . . . .
N5 N6 C23 C22 -0.7(8) . . . .
N5 N6 C24 C25 -74.7(7) . . . .
N5 C21 C20 N4 3.3(8) . . . .
N5 C21 C20 C19 -177.9(6) . . . .
N5 C21 C22 C23 0.1(8) . . . .
N1 C5 C6 N2 8.9(8) . . . .
N1 C5 C6 C7 -176.4(6) . . . .
N1 C5 C4 C3 -0.6(9) . . . .
N1 C1 C2 C3 -0.3(11) . . . .
N2 N3 C8 C7 -1.2(8) . . . .
N2 N3 C9 C10 -78.1(7) . . . .
N2 C6 C7 C8 -1.2(7) . . . .
N6 N5 C21 C20 177.7(5) . . . .
N6 N5 C21 C22 -0.5(7) . . . .
N6 C23 C22 C21 0.3(8) . . . .
N3 N2 C6 C5 176.1(5) . . . .
N3 N2 C6 C7 0.5(7) . . . .
N3 C8 C7 C6 1.4(7) . . . .
C5 N1 C1 C2 -0.2(10) . . . .
C5 C6 C7 C8 -176.2(6) . . . .
C5 C4 C3 C2 0.2(10) . . . .
C6 N2 N3 C8 0.5(7) . . . .
C6 N2 N3 C9 173.5(5) . . . .
C6 C5 C4 C3 -179.1(6) . . . .
C21 N5 N6 C23 0.7(7) . . . .
C21 N5 N6 C24 179.3(5) . . . .
C21 C20 C19 C18 -175.5(6) . . . .
C20 N4 C16 C17 -0.1(9) . . . .
C20 C21 C22 C23 -177.7(6) . . . .
C20 C19 C18 C17 -1.1(9) . . . .
C19 C18 C17 C16 -1.4(10) . . . .
C8 N3 C9 C10 93.9(8) . . . .
C30 C25 C24 N6 -25.3(8) . . . .
C30 C25 C26 C27 0.6(9) . . . .
C30 C29 C28 C27 -0.2(11) . . . .
C16 N4 C20 C21 176.2(5) . . . .
C16 N4 C20 C19 -2.5(9) . . . .
C23 N6 C24 C25 103.6(7) . . . .
C10 C11 C12 C13 2.1(12) . . . .
C10 C15 C14 C13 1.3(11) . . . .
C1 N1 C5 C6 179.3(5) . . . .
C1 N1 C5 C4 0.7(8) . . . .
C25 C30 C29 C28 0.2(10) . . . .
C9 N3 C8 C7 -173.6(6) . . . .
C9 C10 C11 C12 177.9(6) . . . .
C9 C10 C15 C14 -179.6(6) . . . .
C22 C21 C20 N4 -178.9(6) . . . .
C22 C21 C20 C19 -0.2(11) . . . .
C24 N6 C23 C22 -179.2(6) . . . .
C24 C25 C26 C27 178.2(6) . . . .
C4 C5 C6 N2 -172.6(6) . . . .
C4 C5 C6 C7 2.1(10) . . . .
C4 C3 C2 C1 0.3(11) . . . .
C29 C30 C25 C24 -177.8(6) . . . .
C29 C30 C25 C26 -0.4(9) . . . .
C29 C28 C27 C26 0.5(11) . . . .
C28 C27 C26 C25 -0.7(11) . . . .
C11 C10 C9 N3 -45.7(8) . . . .
C11 C10 C15 C14 -0.5(10) . . . .
C15 C10 C9 N3 133.4(6) . . . .
C15 C10 C11 C12 -1.2(10) . . . .
C26 C25 C24 N6 157.2(5) . . . .
C14 C13 C12 C11 -1.3(13) . . . .
C12 C13 C14 C15 -0.4(13) . . . .

loop_
_smtbx_masks_void_nr
_smtbx_masks_void_average_x
_smtbx_masks_void_average_y
_smtbx_masks_void_average_z
_smtbx_masks_void_volume
_smtbx_masks_void_count_electrons
_smtbx_masks_void_content
1 -0.124 0.500 0.000 337.8 94.9 '4 MeCN'
